data_1008705
loop_
_publ_author_name
'Bordet, P'
'Boucherle, J-X'
'Santoro, A'
'Marezio, M'

_publ_section_title
;
Crystal structure and proton conductivity of N H4 H2 (I O3)3 and K H2
(I O3)3
;
_journal_coden_ASTM SSIOD3
_journal_name_full 'Solid State Ionics'
_journal_page_first 243
_journal_page_last 254
_journal_paper_doi 10.1016/0167-2738(86)90079-2
_journal_volume 21
_journal_year 1986
_chemical_formula_structural '(N H4) H2 (I O3)3'
_chemical_formula_sum 'H6 I3 N O9'
_chemical_name_systematic 'Ammonium dihydrogen tris(iodate)'
_space_group_IT_number 2
_symmetry_cell_setting triclinic
_symmetry_Int_Tables_number 2
_symmetry_space_group_name_Hall '-P 1'
_symmetry_space_group_name_H-M 'P -1'
_cell_angle_alpha 65.57(2)
_cell_angle_beta 60.13(2)
_cell_angle_gamma 70.33(2)
_cell_formula_units_Z 2
_cell_length_a 8.396(2)
_cell_length_b 8.363(2)
_cell_length_c 8.207(2)
_cell_volume 448.7
_refine_ls_R_factor_all 0.031
_cod_database_code 1008705

loop_
_symmetry_equiv_pos_as_xyz
x,y,z
-x,-y,-z

loop_
_atom_site_label
_atom_site_type_symbol
_atom_site_symmetry_multiplicity
_atom_site_Wyckoff_symbol
_atom_site_fract_x
_atom_site_fract_y
_atom_site_fract_z
_atom_site_occupancy
_atom_site_attached_hydrogens
_atom_site_calc_flag
I1 I5+ 2 i 0.8106(3) 0.1896(3) 0.7522(3) 1. 0 d
I2 I5+ 2 i 0.2410(3) 0.7316(3) 0.7802(3) 1. 0 d
I3 I5+ 2 i 0.3023(3) 0.2008(3) 0.7818(3) 1. 0 d
O1 O2- 2 i 0.7702(5) 0.4289(3) 0.6008(3) 1. 0 d
O2 O2- 2 i 0.8395(5) 0.0932(4) 0.5704(5) 1. 0 d
O3 O2- 2 i 0.1300(4) 0.5499(4) 0.8266(4) 1. 0 d
O4 O2- 2 i 0.4704(3) 0.6600(3) 0.6137(3) 1. 0 d
O5 O2- 2 i 0.4699(3) 0.2257(3) 0.8413(3) 1. 0 d
O6 O2- 2 i 0.0515(3) 0.1850(3) 0.6687(3) 1. 0 d
O7 O2- 2 i 0.3954(3) -0.0187(3) 0.7511(3) 1. 0 d
O8 O2- 2 i 0.2662(3) 0.6448(3) 0.0067(3) 1. 0 d
O9 O2- 2 i 0.1236(3) 0.1402(3) 0.0346(3) 1. 0 d
N1 N3- 2 i 0.7291(4) 0.7283(3) 0.7607(3) 1. 0 d
H1 H1+ 2 i 0.787(1) 0.7668(8) 0.813(1) 1. 0 d
H2 H1+ 2 i 0.8143(8) 0.7323(8) 0.619(1) 1. 0 d
H3 H1+ 2 i 0.616(1) 0.812(1) 0.7667(9) 1. 0 d
H4 H1+ 2 i 0.2888(8) 0.3988(9) 0.1605(9) 1. 0 d
H5 H1+ 2 i 0.3605(9) 0.5224(6) 0.3678(6) 1. 0 d
H6 H1+ 2 i -0.026(5) 0.475(4) 0.042(4) 0.5 0 d
H7 H1+ 2 i 0.039(3) -0.022(5) 0.481(6) 0.5 0 d

loop_
_atom_type_symbol
_atom_type_oxidation_number
I5+ 5.000
O2- -2.000
N3- -3.000
H1+ 1.000
